data_4128285
loop_
_publ_author_name
'Tolentino, Daniel R.'
'Neale, Samuel E.'
'Isaac, Connie J.'
'Macgregor, Stuart A.'
'Whittlesey, Michael K.'
'Jazzar, Rodolphe'
'Bertrand, Guy'

_publ_section_title
;
 Reductive Elimination at Carbon under Steric Control.
;
_journal_issue 25
_journal_name_full 'Journal of the American Chemical Society'
_journal_page_first 9823
_journal_page_last 9826
_journal_paper_doi 10.1021/jacs.9b04957
_journal_volume 141
_journal_year 2019
_chemical_formula_moiety 'C39 H54 N P'
_chemical_formula_sum 'C39 H54 N P'
_chemical_formula_weight 567.80
_space_group_crystal_system orthorhombic
_space_group_IT_number 19
_space_group_name_Hall 'P 2ac 2ab'
_space_group_name_H-M_alt 'P 21 21 21'
_symmetry_space_group_name_Hall 'P 2ac 2ab'
_symmetry_space_group_name_H-M 'P 21 21 21'
_atom_sites_solution_hydrogens geom
_atom_sites_solution_primary dual
_audit_creation_date 2019-04-12
_audit_creation_method
;
Olex2 1.2-beta
(compiled 2018.05.29 svn.r3508 for OlexSys, GUI svn.r5506)
;
_cell_angle_alpha 90
_cell_angle_beta 90
_cell_angle_gamma 90
_cell_formula_units_Z 8
_cell_length_a 18.3658(4)
_cell_length_b 18.8888(4)
_cell_length_c 19.5947(5)
_cell_measurement_reflns_used 7720
_cell_measurement_temperature 100.0
_cell_measurement_theta_max 68.43
_cell_measurement_theta_min 3.27
_cell_volume 6797.6(3)
_computing_cell_refinement 'SAINT v8.38A (Bruker, 2017)'
_computing_data_collection 'APEX3 v2017.3-0 (Bruker, 2017)'
_computing_data_reduction 'SAINT v8.38A (Bruker, 2017)'
_computing_molecular_graphics 'Olex2 (Dolomanov et al., 2009)'
_computing_publication_material 'Olex2 (Dolomanov et al., 2009)'
_computing_structure_refinement 'XL (Sheldrick, 2008)'
_computing_structure_solution 'ShelXT (Sheldrick, 2015)'
_diffrn_ambient_temperature 100.0
_diffrn_detector 'Bruker APEX-II CCD'
_diffrn_detector_area_resol_mean 7.9
_diffrn_detector_type 'CCD Area Detector'
_diffrn_measured_fraction_theta_full 1.000
_diffrn_measured_fraction_theta_max 0.998
_diffrn_measurement_device 'Fixed Chi Three-Circle Diffractometer'
_diffrn_measurement_device_type 'Bruker D8 APEX II'
_diffrn_measurement_method '\w and \f scans'
_diffrn_radiation_monochromator 'Double Bounce Multilayer Mirrors'
_diffrn_radiation_probe x-ray
_diffrn_radiation_type CuK\a
_diffrn_radiation_wavelength 1.54178
_diffrn_reflns_av_R_equivalents 0.0505
_diffrn_reflns_av_unetI/netI 0.0473
_diffrn_reflns_Laue_measured_fraction_full 1.000
_diffrn_reflns_Laue_measured_fraction_max 0.998
_diffrn_reflns_limit_h_max 22
_diffrn_reflns_limit_h_min -22
_diffrn_reflns_limit_k_max 22
_diffrn_reflns_limit_k_min -22
_diffrn_reflns_limit_l_max 23
_diffrn_reflns_limit_l_min -20
_diffrn_reflns_number 45963
_diffrn_reflns_point_group_measured_fraction_full 1.000
_diffrn_reflns_point_group_measured_fraction_max 0.997
_diffrn_reflns_theta_full 67.679
_diffrn_reflns_theta_max 68.322
_diffrn_reflns_theta_min 3.250
_diffrn_source 'Micro Focus Rotating Anode'
_diffrn_source_type 'Rigaku MicroMax-007HF'
_diffrn_standards_number 0
_exptl_absorpt_coefficient_mu 0.894
_exptl_absorpt_correction_T_max 0.3201
_exptl_absorpt_correction_T_min 0.2252
_exptl_absorpt_correction_type multi-scan
_exptl_absorpt_process_details
'SADABS-2016/2 (Bruker,2016/2) was used for absorption correction. wR2(int) was 0.0672 before and 0.0588 after correction. The Ratio of minimum to maximum transmission is 0.7035. The \l/2 correction factor is Not present.'
_exptl_crystal_colour colourless
_exptl_crystal_colour_primary colourless
_exptl_crystal_density_diffrn 1.110
_exptl_crystal_description block
_exptl_crystal_F_000 2480
_exptl_crystal_size_max 0.23
_exptl_crystal_size_mid 0.01
_exptl_crystal_size_min 0.01
_refine_diff_density_max 0.273
_refine_diff_density_min -0.243
_refine_diff_density_rms 0.044
_refine_ls_abs_structure_details
;
 Flack x determined using 4450 quotients [(I+)-(I-)]/[(I+)+(I-)]
 (Parsons, Flack and Wagner, Acta Cryst. B69 (2013) 249-259).
;
_refine_ls_abs_structure_Flack 0.011(9)
_refine_ls_extinction_method none
_refine_ls_goodness_of_fit_ref 0.998
_refine_ls_hydrogen_treatment constr
_refine_ls_matrix_type full
_refine_ls_number_parameters 757
_refine_ls_number_reflns 12442
_refine_ls_number_restraints 0
_refine_ls_restrained_S_all 0.998
_refine_ls_R_factor_all 0.0546
_refine_ls_R_factor_gt 0.0459
_refine_ls_shift/su_max 0.001
_refine_ls_shift/su_mean 0.000
_refine_ls_structure_factor_coef Fsqd
_refine_ls_weighting_details 'w=1/[\s^2^(Fo^2^)+(0.0791P)^2^] where P=(Fo^2^+2Fc^2^)/3'
_refine_ls_weighting_scheme calc
_refine_ls_wR_factor_gt 0.1133
_refine_ls_wR_factor_ref 0.1188
_reflns_Friedel_coverage 0.823
_reflns_Friedel_fraction_full 1.000
_reflns_Friedel_fraction_max 0.996
_reflns_number_gt 10908
_reflns_number_total 12442
_reflns_threshold_expression 'I > 2\s(I)'
_cod_data_source_file 2PH_MenthCAACPh2PH.cif
_cod_data_source_block 2ph_menthcaacph2ph
_cod_depositor_comments
;
The following automatic conversions were performed:

'_diffrn_radiation_probe' value 'X-ray' changed to 'x-ray' according
to
/home/data/users/saulius/crontab/automatic-downloads/current/ACS/lib/dictionaries/cif_core.dic
dictionary named 'cif_core.dic' version 2.4.2 from 2011-04-26.

Automatic conversion script
Id: cif_fix_values 4973 2017-02-22 13:04:09Z antanas 
;
_cod_database_code 4128285
_shelx_shelxl_version_number 2016/6
_shelx_space_group_comment
;
The symmetry employed for this shelxl refinement is uniquely defined
by the following loop, which should always be used as a source of
symmetry information in preference to the above space-group names.
They are only intended as comments.
;
_shelx_estimated_absorpt_t_max 0.991
_shelx_estimated_absorpt_t_min 0.821
_olex2_refinement_description
;
1. Fixed Uiso
 At 1.2 times of:
  All C(H) groups, All C(H,H) groups
 At 1.5 times of:
  All C(H,H,H) groups
2.a Ternary CH refined with riding coordinates:
 C1(H1), C13(H13), C16(H16), C20(H20), C23(H23), C24(H24), C40(H40), C52(H52),
 C55(H55), C60(H60), C63(H63), C65(H65)
2.b Secondary CH2 refined with riding coordinates:
 C3(H3A,H3B), C19(H19A,H19B), C21(H21A,H21B), C22(H22A,H22B), C42(H42A,H42B),
 C59(H59A,H59B), C61(H61A,H61B), C62(H62A,H62B)
2.c Aromatic/amide H refined with riding coordinates:
 C9(H9), C10(H10), C11(H11), C29(H29), C30(H30), C31(H31), C32(H32), C33(H33),
 C35(H35), C36(H36), C37(H37), C38(H38), C39(H39), C48(H48), C49(H49), C50(H50),
  C69(H69), C70(H70), C71(H71), C72(H72), C73(H73), C75(H75), C76(H76),
 C77(H77), C78(H78), C79(H79)
2.d Idealised Me refined as rotating group:
 C5(H5A,H5B,H5C), C6(H6A,H6B,H6C), C14(H14A,H14B,H14C), C15(H15A,H15B,H15C),
 C17(H17A,H17B,H17C), C18(H18A,H18B,H18C), C25(H25A,H25B,H25C), C26(H26A,H26B,
 H26C), C27(H27A,H27B,H27C), C44(H44A,H44B,H44C), C45(H45A,H45B,H45C), C53(H53A,
 H53B,H53C), C54(H54A,H54B,H54C), C56(H56A,H56B,H56C), C57(H57A,H57B,H57C),
 C64(H64A,H64B,H64C), C66(H66A,H66B,H66C), C67(H67A,H67B,H67C)
;
_olex2_submission_special_instructions 'No special instructions were received'

loop_
_space_group_symop_operation_xyz
'x, y, z'
'-x+1/2, -y, z+1/2'
'-x, y+1/2, -z+1/2'
'x+1/2, -y+1/2, -z'

loop_
_atom_site_label
_atom_site_type_symbol
_atom_site_fract_x
_atom_site_fract_y
_atom_site_fract_z
_atom_site_U_iso_or_equiv
_atom_site_adp_type
_atom_site_occupancy
_atom_site_site_symmetry_order
_atom_site_calc_flag
_atom_site_refinement_flags_posn
P1 P 0.47491(4) 0.68767(4) 0.22161(4) 0.02588(17) Uani 1 1 d .
N1 N 0.35927(15) 0.57737(13) 0.23116(14) 0.0272(5) Uani 1 1 d .
C1 C 0.38166(16) 0.64825(16) 0.20448(16) 0.0251(6) Uani 1 1 d .
H1 H 0.379347 0.643240 0.153726 0.030 Uiso 1 1 calc R
C2 C 0.31793(17) 0.70021(17) 0.22249(17) 0.0281(6) Uani 1 1 d .
C3 C 0.25308(17) 0.64837(17) 0.21816(18) 0.0292(6) Uani 1 1 d .
H3A H 0.211790 0.666304 0.245652 0.035 Uiso 1 1 calc R
H3B H 0.236783 0.643534 0.170223 0.035 Uiso 1 1 calc R
C4 C 0.27837(18) 0.57666(17) 0.24563(18) 0.0296(7) Uani 1 1 d .
C5 C 0.26215(19) 0.56791(18) 0.32243(19) 0.0334(7) Uani 1 1 d .
H5A H 0.210007 0.574962 0.330591 0.050 Uiso 1 1 calc GR
H5B H 0.290003 0.603012 0.348404 0.050 Uiso 1 1 calc GR
H5C H 0.276134 0.520199 0.337064 0.050 Uiso 1 1 calc GR
C6 C 0.23808(18) 0.51663(18) 0.2094(2) 0.0337(7) Uani 1 1 d .
H6A H 0.242963 0.522370 0.159882 0.051 Uiso 1 1 calc GR
H6B H 0.186429 0.517946 0.221885 0.051 Uiso 1 1 calc GR
H6C H 0.259011 0.471084 0.223127 0.051 Uiso 1 1 calc GR
C7 C 0.39131(17) 0.51359(17) 0.20279(17) 0.0282(6) Uani 1 1 d .
C8 C 0.42132(18) 0.46323(17) 0.24791(18) 0.0304(7) Uani 1 1 d .
C9 C 0.45152(19) 0.40054(18) 0.2223(2) 0.0361(7) Uani 1 1 d .
H9 H 0.470816 0.366696 0.253282 0.043 Uiso 1 1 calc R
C10 C 0.4539(2) 0.38683(19) 0.1536(2) 0.0385(8) Uani 1 1 d .
H10 H 0.476045 0.344813 0.136877 0.046 Uiso 1 1 calc R
C11 C 0.4234(2) 0.43537(19) 0.1090(2) 0.0368(8) Uani 1 1 d .
H11 H 0.424876 0.426064 0.061414 0.044 Uiso 1 1 calc R
C12 C 0.39054(19) 0.49772(17) 0.13213(18) 0.0315(7) Uani 1 1 d .
C13 C 0.4214(2) 0.47116(18) 0.32531(18) 0.0325(7) Uani 1 1 d .
H13 H 0.400197 0.518529 0.336495 0.039 Uiso 1 1 calc R
C14 C 0.3733(2) 0.41416(19) 0.3596(2) 0.0409(8) Uani 1 1 d .
H14A H 0.325048 0.413949 0.338151 0.061 Uiso 1 1 calc GR
H14B H 0.368275 0.424820 0.408286 0.061 Uiso 1 1 calc GR
H14C H 0.395993 0.367575 0.353970 0.061 Uiso 1 1 calc GR
C15 C 0.4982(2) 0.4682(2) 0.3557(2) 0.0403(8) Uani 1 1 d .
H15A H 0.519557 0.421523 0.346878 0.060 Uiso 1 1 calc GR
H15B H 0.495586 0.476218 0.405065 0.060 Uiso 1 1 calc GR
H15C H 0.528497 0.504841 0.334656 0.060 Uiso 1 1 calc GR
C16 C 0.35386(19) 0.54268(18) 0.07686(17) 0.0315(7) Uani 1 1 d .
H16 H 0.325704 0.581242 0.099810 0.038 Uiso 1 1 calc R
C17 C 0.3009(2) 0.4997(2) 0.0323(2) 0.0404(8) Uani 1 1 d .
H17A H 0.328567 0.466588 0.003764 0.061 Uiso 1 1 calc GR
H17B H 0.273088 0.531917 0.003055 0.061 Uiso 1 1 calc GR
H17C H 0.267448 0.473134 0.061633 0.061 Uiso 1 1 calc GR
C18 C 0.4118(2) 0.5771(2) 0.03081(18) 0.0387(8) Uani 1 1 d .
H18A H 0.445384 0.605009 0.058868 0.058 Uiso 1 1 calc GR
H18B H 0.387923 0.608147 -0.002456 0.058 Uiso 1 1 calc GR
H18C H 0.438958 0.540133 0.006686 0.058 Uiso 1 1 calc GR
C19 C 0.31922(18) 0.73196(17) 0.29553(17) 0.0306(7) Uani 1 1 d .
H19A H 0.268408 0.743335 0.308350 0.037 Uiso 1 1 calc R
H19B H 0.336175 0.694454 0.327042 0.037 Uiso 1 1 calc R
C20 C 0.36557(19) 0.79815(17) 0.30875(17) 0.0310(7) Uani 1 1 d .
H20 H 0.418006 0.785342 0.302695 0.037 Uiso 1 1 calc R
C21 C 0.3464(2) 0.85549(17) 0.25747(18) 0.0342(7) Uani 1 1 d .
H21A H 0.379181 0.896563 0.263919 0.041 Uiso 1 1 calc R
H21B H 0.295804 0.871587 0.265331 0.041 Uiso 1 1 calc R
C22 C 0.3537(2) 0.82796(17) 0.18495(18) 0.0323(7) Uani 1 1 d .
H22A H 0.405081 0.814669 0.176445 0.039 Uiso 1 1 calc R
H22B H 0.340703 0.866153 0.152577 0.039 Uiso 1 1 calc R
C23 C 0.30436(18) 0.76298(17) 0.17170(18) 0.0298(7) Uani 1 1 d .
H23 H 0.254150 0.779909 0.182816 0.036 Uiso 1 1 calc R
C24 C 0.30161(19) 0.74567(17) 0.09447(18) 0.0315(7) Uani 1 1 d .
H24 H 0.289273 0.694341 0.089723 0.038 Uiso 1 1 calc R
C25 C 0.2407(2) 0.7882(2) 0.0605(2) 0.0416(8) Uani 1 1 d .
H25A H 0.194011 0.776110 0.081750 0.062 Uiso 1 1 calc GR
H25B H 0.238921 0.776792 0.011764 0.062 Uiso 1 1 calc GR
H25C H 0.250160 0.838890 0.066317 0.062 Uiso 1 1 calc GR
C26 C 0.3726(2) 0.75870(19) 0.05572(18) 0.0356(7) Uani 1 1 d .
H26A H 0.382267 0.809670 0.053700 0.053 Uiso 1 1 calc GR
H26B H 0.368196 0.739902 0.009280 0.053 Uiso 1 1 calc GR
H26C H 0.412720 0.734869 0.079317 0.053 Uiso 1 1 calc GR
C27 C 0.3540(2) 0.82167(19) 0.38224(19) 0.0395(8) Uani 1 1 d .
H27A H 0.303267 0.836378 0.388471 0.059 Uiso 1 1 calc GR
H27B H 0.386365 0.861532 0.392478 0.059 Uiso 1 1 calc GR
H27C H 0.364935 0.782245 0.413096 0.059 Uiso 1 1 calc GR
C28 C 0.53793(16) 0.63700(17) 0.16740(16) 0.0274(6) Uani 1 1 d .
C29 C 0.56187(18) 0.56789(18) 0.17931(18) 0.0313(7) Uani 1 1 d .
H29 H 0.546257 0.543553 0.219132 0.038 Uiso 1 1 calc R
C30 C 0.6079(2) 0.53458(19) 0.1339(2) 0.0376(8) Uani 1 1 d .
H30 H 0.624183 0.487756 0.142875 0.045 Uiso 1 1 calc R
C31 C 0.6307(2) 0.5692(2) 0.0751(2) 0.0412(9) Uani 1 1 d .
H31 H 0.660851 0.545532 0.042959 0.049 Uiso 1 1 calc R
C32 C 0.56353(18) 0.67178(19) 0.10974(19) 0.0342(7) Uani 1 1 d .
H32 H 0.549546 0.719508 0.101851 0.041 Uiso 1 1 calc R
C33 C 0.6090(2) 0.6384(2) 0.06353(18) 0.0385(8) Uani 1 1 d .
H33 H 0.625303 0.662813 0.024022 0.046 Uiso 1 1 calc R
C34 C 0.50778(18) 0.66799(16) 0.30790(17) 0.0287(7) Uani 1 1 d .
C35 C 0.4661(2) 0.64159(17) 0.36091(18) 0.0339(7) Uani 1 1 d .
H35 H 0.417629 0.626551 0.352268 0.041 Uiso 1 1 calc R
C36 C 0.4941(2) 0.6367(2) 0.4265(2) 0.0422(9) Uani 1 1 d .
H36 H 0.464981 0.617861 0.462222 0.051 Uiso 1 1 calc R
C37 C 0.5638(3) 0.6591(2) 0.4401(2) 0.0502(10) Uani 1 1 d .
H37 H 0.582718 0.656273 0.485132 0.060 Uiso 1 1 calc R
C38 C 0.6062(2) 0.6857(3) 0.3877(2) 0.0549(11) Uani 1 1 d .
H38 H 0.654579 0.700989 0.396568 0.066 Uiso 1 1 calc R
C39 C 0.5780(2) 0.6902(2) 0.3223(2) 0.0426(8) Uani 1 1 d .
H39 H 0.607406 0.708735 0.286680 0.051 Uiso 1 1 calc R
P2 P 0.97303(5) 0.62148(4) 0.23916(4) 0.02742(17) Uani 1 1 d .
N2 N 0.86582(15) 0.74002(14) 0.23560(14) 0.0275(5) Uani 1 1 d .
C40 C 0.88009(17) 0.66339(16) 0.25058(17) 0.0265(6) Uani 1 1 d .
H40 H 0.869342 0.658154 0.300352 0.032 Uiso 1 1 calc R
C42 C 0.75540(17) 0.67532(16) 0.22138(17) 0.0281(6) Uani 1 1 d .
H42A H 0.717970 0.666716 0.185980 0.034 Uiso 1 1 calc R
H42B H 0.732233 0.670510 0.266758 0.034 Uiso 1 1 calc R
C43 C 0.78743(18) 0.74997(17) 0.21315(17) 0.0283(6) Uani 1 1 d .
C44 C 0.78160(19) 0.77538(17) 0.13874(18) 0.0317(7) Uani 1 1 d .
H44A H 0.795639 0.825355 0.136032 0.048 Uiso 1 1 calc GR
H44B H 0.731321 0.769854 0.122851 0.048 Uiso 1 1 calc GR
H44C H 0.814120 0.747109 0.109936 0.048 Uiso 1 1 calc GR
C45 C 0.74555(18) 0.80293(17) 0.25702(18) 0.0320(7) Uani 1 1 d .
H45A H 0.743753 0.785891 0.304230 0.048 Uiso 1 1 calc GR
H45B H 0.695887 0.807925 0.239373 0.048 Uiso 1 1 calc GR
H45C H 0.770130 0.848954 0.255614 0.048 Uiso 1 1 calc GR
C46 C 0.89778(17) 0.79276(16) 0.28030(18) 0.0289(6) Uani 1 1 d .
C47 C 0.93431(18) 0.85176(17) 0.25128(18) 0.0303(7) Uani 1 1 d .
C48 C 0.9705(2) 0.89974(18) 0.29379(19) 0.0370(7) Uani 1 1 d .
H48 H 0.994155 0.939480 0.273981 0.044 Uiso 1 1 calc R
C49 C 0.9728(2) 0.8910(2) 0.3634(2) 0.0415(8) Uani 1 1 d .
H49 H 1.000570 0.922163 0.391224 0.050 Uiso 1 1 calc R
C50 C 0.9340(2) 0.8360(2) 0.39190(19) 0.0401(8) Uani 1 1 d .
H50 H 0.934813 0.830048 0.440033 0.048 Uiso 1 1 calc R
C51 C 0.89351(19) 0.78885(18) 0.35235(18) 0.0323(7) Uani 1 1 d .
C52 C 0.8428(2) 0.74006(19) 0.39311(18) 0.0343(7) Uani 1 1 d .
H52 H 0.812063 0.713126 0.359942 0.041 Uiso 1 1 calc R
C53 C 0.8847(2) 0.6865(2) 0.43664(19) 0.0413(8) Uani 1 1 d .
H53A H 0.912902 0.655128 0.406847 0.062 Uiso 1 1 calc GR
H53B H 0.850267 0.658380 0.463539 0.062 Uiso 1 1 calc GR
H53C H 0.917810 0.711757 0.467420 0.062 Uiso 1 1 calc GR
C54 C 0.7920(2) 0.7833(2) 0.4393(2) 0.0416(8) Uani 1 1 d .
H54A H 0.820595 0.806703 0.474900 0.062 Uiso 1 1 calc GR
H54B H 0.756165 0.751676 0.460418 0.062 Uiso 1 1 calc GR
H54C H 0.766628 0.819061 0.411894 0.062 Uiso 1 1 calc GR
C55 C 0.93423(19) 0.86931(17) 0.17542(18) 0.0317(7) Uani 1 1 d .
H55 H 0.911191 0.829055 0.150266 0.038 Uiso 1 1 calc R
C56 C 1.0110(2) 0.88120(19) 0.1463(2) 0.0388(8) Uani 1 1 d .
H56A H 1.032891 0.922823 0.167950 0.058 Uiso 1 1 calc GR
H56B H 1.007772 0.888869 0.096924 0.058 Uiso 1 1 calc GR
H56C H 1.041150 0.839483 0.155449 0.058 Uiso 1 1 calc GR
C57 C 0.8884(2) 0.93604(18) 0.1632(2) 0.0391(8) Uani 1 1 d .
H57A H 0.838838 0.928221 0.180072 0.059 Uiso 1 1 calc GR
H57B H 0.886902 0.946465 0.114257 0.059 Uiso 1 1 calc GR
H57C H 0.910307 0.976062 0.187572 0.059 Uiso 1 1 calc GR
C58 C 0.81784(17) 0.62138(17) 0.21405(17) 0.0286(6) Uani 1 1 d .
C59 C 0.83151(18) 0.60716(17) 0.13688(17) 0.0292(7) Uani 1 1 d .
H59A H 0.783737 0.607779 0.113477 0.035 Uiso 1 1 calc R
H59B H 0.860157 0.647303 0.118603 0.035 Uiso 1 1 calc R
C60 C 0.8706(2) 0.53859(17) 0.11665(18) 0.0324(7) Uani 1 1 d .
H60 H 0.921521 0.540762 0.134505 0.039 Uiso 1 1 calc R
C61 C 0.8326(2) 0.47546(18) 0.1494(2) 0.0368(8) Uani 1 1 d .
H61A H 0.858196 0.431227 0.136679 0.044 Uiso 1 1 calc R
H61B H 0.781873 0.472325 0.132664 0.044 Uiso 1 1 calc R
C62 C 0.8329(2) 0.48410(16) 0.22667(19) 0.0340(7) Uani 1 1 d .
H62A H 0.883844 0.487156 0.243016 0.041 Uiso 1 1 calc R
H62B H 0.810204 0.442018 0.247950 0.041 Uiso 1 1 calc R
C63 C 0.79116(19) 0.55113(17) 0.24872(19) 0.0316(7) Uani 1 1 d .
H63 H 0.741095 0.543932 0.229886 0.038 Uiso 1 1 calc R
C64 C 0.8740(2) 0.5335(2) 0.0390(2) 0.0423(9) Uani 1 1 d .
H64A H 0.824542 0.535085 0.020313 0.063 Uiso 1 1 calc GR
H64B H 0.897303 0.488839 0.025961 0.063 Uiso 1 1 calc GR
H64C H 0.902326 0.573265 0.020999 0.063 Uiso 1 1 calc GR
C65 C 0.7794(2) 0.55415(18) 0.3273(2) 0.0360(8) Uani 1 1 d .
H65 H 0.778098 0.605218 0.340667 0.043 Uiso 1 1 calc R
C66 C 0.7054(2) 0.5221(2) 0.3455(2) 0.0497(10) Uani 1 1 d .
H66A H 0.666584 0.549919 0.324041 0.075 Uiso 1 1 calc GR
H66B H 0.699000 0.522794 0.395199 0.075 Uiso 1 1 calc GR
H66C H 0.703117 0.473181 0.329108 0.075 Uiso 1 1 calc GR
C67 C 0.8395(3) 0.5185(2) 0.3696(2) 0.0470(9) Uani 1 1 d .
H67A H 0.837049 0.467043 0.363281 0.071 Uiso 1 1 calc GR
H67B H 0.832673 0.529836 0.417957 0.071 Uiso 1 1 calc GR
H67C H 0.887203 0.535726 0.354509 0.071 Uiso 1 1 calc GR
C68 C 1.03428(18) 0.67049(18) 0.29716(17) 0.0301(7) Uani 1 1 d .
C69 C 1.06728(18) 0.73482(19) 0.28041(19) 0.0339(7) Uani 1 1 d .
H69 H 1.057976 0.756069 0.237336 0.041 Uiso 1 1 calc R
C70 C 1.1135(2) 0.7677(2) 0.3263(2) 0.0411(8) Uani 1 1 d .
H70 H 1.135332 0.811681 0.314684 0.049 Uiso 1 1 calc R
C71 C 1.1281(2) 0.7373(2) 0.3889(2) 0.0455(9) Uani 1 1 d .
H71 H 1.159368 0.760509 0.420406 0.055 Uiso 1 1 calc R
C72 C 1.0972(2) 0.6731(2) 0.4055(2) 0.0466(9) Uani 1 1 d .
H72 H 1.107605 0.651649 0.448233 0.056 Uiso 1 1 calc R
C73 C 1.0506(2) 0.6397(2) 0.3595(2) 0.0395(8) Uani 1 1 d .
H73 H 1.029784 0.595219 0.371005 0.047 Uiso 1 1 calc R
C74 C 1.01274(17) 0.64410(17) 0.15582(16) 0.0289(6) Uani 1 1 d .
C75 C 0.99262(19) 0.70129(18) 0.11564(18) 0.0325(7) Uani 1 1 d .
H75 H 0.955235 0.732319 0.130732 0.039 Uiso 1 1 calc R
C76 C 1.0268(2) 0.71354(18) 0.05345(18) 0.0359(7) Uani 1 1 d .
H76 H 1.012494 0.752933 0.026444 0.043 Uiso 1 1 calc R
C77 C 1.0809(2) 0.6693(2) 0.03057(19) 0.0396(8) Uani 1 1 d .
H77 H 1.104380 0.678068 -0.011813 0.047 Uiso 1 1 calc R
C78 C 1.1010(2) 0.6114(2) 0.0705(2) 0.0444(9) Uani 1 1 d .
H78 H 1.138128 0.580289 0.055080 0.053 Uiso 1 1 calc R
C79 C 1.0672(2) 0.59900(19) 0.13226(19) 0.0372(8) Uani 1 1 d .
H79 H 1.081225 0.559294 0.158955 0.045 Uiso 1 1 calc R

loop_
_atom_site_aniso_label
_atom_site_aniso_U_11
_atom_site_aniso_U_22
_atom_site_aniso_U_33
_atom_site_aniso_U_23
_atom_site_aniso_U_13
_atom_site_aniso_U_12
P1 0.0244(4) 0.0247(3) 0.0285(4) 0.0016(3) 0.0011(3) -0.0006(3)
N1 0.0269(13) 0.0241(12) 0.0305(14) 0.0014(11) -0.0001(11) -0.0008(10)
C1 0.0239(15) 0.0254(14) 0.0259(14) 0.0021(12) -0.0022(11) -0.0016(12)
C2 0.0245(14) 0.0287(15) 0.0312(16) 0.0016(14) -0.0007(12) 0.0015(12)
C3 0.0246(15) 0.0291(15) 0.0338(16) -0.0003(14) 0.0007(13) 0.0000(12)
C4 0.0250(16) 0.0291(15) 0.0347(17) 0.0012(14) -0.0009(13) -0.0012(12)
C5 0.0306(17) 0.0323(16) 0.0371(18) 0.0046(14) 0.0032(14) -0.0018(14)
C6 0.0265(16) 0.0302(16) 0.0445(19) 0.0035(15) 0.0004(14) -0.0036(13)
C7 0.0244(15) 0.0265(14) 0.0337(17) 0.0007(13) -0.0016(12) -0.0025(12)
C8 0.0270(16) 0.0277(15) 0.0365(17) 0.0013(14) -0.0023(13) -0.0025(13)
C9 0.0371(18) 0.0296(15) 0.0417(19) 0.0016(15) -0.0063(15) 0.0047(13)
C10 0.042(2) 0.0297(16) 0.0439(19) -0.0068(15) -0.0006(15) 0.0089(14)
C11 0.0388(19) 0.0343(17) 0.0374(18) -0.0053(15) 0.0001(15) 0.0003(15)
C12 0.0302(16) 0.0281(15) 0.0362(17) 0.0009(14) -0.0016(14) -0.0015(13)
C13 0.0356(18) 0.0284(15) 0.0334(17) 0.0019(14) -0.0035(14) 0.0022(14)
C14 0.050(2) 0.0334(17) 0.0392(19) 0.0096(16) 0.0009(17) -0.0005(16)
C15 0.042(2) 0.0370(17) 0.0414(19) -0.0036(16) -0.0101(16) 0.0078(15)
C16 0.0338(18) 0.0316(15) 0.0292(16) -0.0041(14) -0.0046(13) 0.0001(14)
C17 0.041(2) 0.0402(18) 0.0398(19) -0.0057(16) -0.0077(16) 0.0022(16)
C18 0.046(2) 0.0425(19) 0.0279(16) -0.0032(15) -0.0014(15) 0.0010(17)
C19 0.0308(16) 0.0303(16) 0.0307(17) 0.0025(13) 0.0024(13) 0.0026(13)
C20 0.0356(17) 0.0247(14) 0.0326(16) -0.0011(13) 0.0009(14) 0.0009(13)
C21 0.0398(18) 0.0264(14) 0.0364(18) -0.0016(14) 0.0003(14) 0.0022(14)
C22 0.0376(18) 0.0247(14) 0.0345(17) 0.0045(13) 0.0000(14) 0.0027(14)
C23 0.0283(16) 0.0292(15) 0.0320(17) 0.0034(14) 0.0002(13) 0.0048(13)
C24 0.0351(18) 0.0267(15) 0.0328(17) 0.0018(14) -0.0042(14) 0.0020(14)
C25 0.042(2) 0.046(2) 0.0373(18) 0.0046(17) -0.0072(16) 0.0082(17)
C26 0.042(2) 0.0351(17) 0.0294(16) 0.0043(14) -0.0005(14) 0.0034(15)
C27 0.052(2) 0.0341(17) 0.0327(18) -0.0027(15) 0.0030(16) -0.0014(16)
C28 0.0210(14) 0.0333(15) 0.0278(15) -0.0017(13) -0.0005(12) 0.0001(12)
C29 0.0288(16) 0.0326(16) 0.0325(16) 0.0033(14) -0.0002(14) -0.0041(13)
C30 0.0324(17) 0.0344(17) 0.046(2) -0.0058(16) -0.0013(16) 0.0029(14)
C31 0.0311(18) 0.055(2) 0.0378(19) -0.0126(18) 0.0043(15) 0.0014(17)
C32 0.0269(16) 0.0389(18) 0.0368(17) 0.0045(15) -0.0006(14) -0.0018(14)
C33 0.0323(17) 0.052(2) 0.0307(16) 0.0066(16) 0.0040(14) -0.0060(16)
C34 0.0311(17) 0.0250(14) 0.0300(16) -0.0027(12) -0.0031(13) 0.0042(12)
C35 0.0362(18) 0.0306(15) 0.0349(17) -0.0012(14) -0.0001(14) 0.0008(14)
C36 0.057(2) 0.0361(17) 0.0335(18) -0.0020(15) 0.0000(16) 0.0046(17)
C37 0.064(3) 0.050(2) 0.037(2) -0.0080(18) -0.0170(19) 0.008(2)
C38 0.042(2) 0.070(3) 0.053(2) -0.007(2) -0.0146(19) -0.006(2)
C39 0.0340(18) 0.054(2) 0.0397(19) -0.0006(18) -0.0014(15) -0.0040(17)
P2 0.0267(4) 0.0268(3) 0.0287(4) -0.0003(3) -0.0011(3) 0.0016(3)
N2 0.0270(13) 0.0263(12) 0.0293(13) 0.0001(11) 0.0004(11) 0.0013(10)
C40 0.0245(15) 0.0266(14) 0.0285(15) -0.0029(13) 0.0009(12) 0.0025(12)
C42 0.0274(15) 0.0274(14) 0.0294(16) -0.0006(13) -0.0005(13) -0.0005(12)
C43 0.0280(15) 0.0268(14) 0.0301(15) -0.0018(13) 0.0005(13) 0.0014(12)
C44 0.0319(17) 0.0306(15) 0.0327(17) -0.0016(14) -0.0020(14) 0.0016(13)
C45 0.0300(16) 0.0295(15) 0.0365(17) -0.0005(14) 0.0001(13) 0.0026(13)
C46 0.0262(15) 0.0280(14) 0.0324(16) -0.0037(13) 0.0009(13) 0.0034(12)
C47 0.0279(15) 0.0283(15) 0.0348(17) -0.0055(14) 0.0027(13) 0.0020(13)
C48 0.0375(18) 0.0308(15) 0.0428(19) -0.0042(14) 0.0057(16) -0.0065(15)
C49 0.0422(19) 0.0416(18) 0.0407(18) -0.0147(16) -0.0006(17) -0.0078(17)
C50 0.041(2) 0.048(2) 0.0313(17) -0.0059(16) 0.0004(15) -0.0068(17)
C51 0.0319(16) 0.0329(16) 0.0320(16) -0.0033(14) 0.0020(13) -0.0008(14)
C52 0.0347(18) 0.0386(17) 0.0297(16) -0.0044(15) 0.0019(14) -0.0017(15)
C53 0.045(2) 0.049(2) 0.0294(16) 0.0007(17) 0.0039(15) -0.0010(18)
C54 0.045(2) 0.047(2) 0.0333(18) -0.0075(16) 0.0067(16) -0.0042(17)
C55 0.0336(17) 0.0273(15) 0.0343(17) -0.0029(14) 0.0039(14) -0.0007(13)
C56 0.041(2) 0.0354(16) 0.0399(18) -0.0021(16) 0.0085(15) -0.0037(15)
C57 0.050(2) 0.0285(16) 0.0390(19) -0.0002(15) 0.0063(16) 0.0035(15)
C58 0.0249(14) 0.0301(15) 0.0307(16) -0.0005(14) -0.0003(12) -0.0007(13)
C59 0.0293(16) 0.0265(14) 0.0319(16) -0.0007(13) -0.0016(13) -0.0035(12)
C60 0.0334(17) 0.0299(16) 0.0339(17) -0.0044(14) -0.0018(14) 0.0003(14)
C61 0.0387(19) 0.0273(15) 0.044(2) -0.0051(15) -0.0007(16) -0.0004(14)
C62 0.0369(18) 0.0234(14) 0.042(2) 0.0014(14) 0.0012(15) -0.0022(13)
C63 0.0289(16) 0.0259(14) 0.0401(19) -0.0008(14) 0.0015(14) -0.0033(13)
C64 0.055(2) 0.0344(17) 0.0374(19) -0.0063(16) 0.0007(17) 0.0046(17)
C65 0.042(2) 0.0273(15) 0.0388(19) 0.0023(14) 0.0032(16) -0.0023(14)
C66 0.055(2) 0.043(2) 0.051(2) 0.0013(18) 0.015(2) -0.0153(19)
C67 0.063(3) 0.0393(18) 0.038(2) 0.0068(17) -0.0004(18) 0.0064(19)
C68 0.0248(15) 0.0348(16) 0.0308(16) -0.0061(13) -0.0010(12) 0.0041(13)
C69 0.0279(16) 0.0389(17) 0.0349(17) -0.0053(15) 0.0021(14) 0.0025(14)
C70 0.0310(18) 0.0448(19) 0.048(2) -0.0143(17) 0.0013(16) 0.0018(15)
C71 0.0326(18) 0.061(2) 0.043(2) -0.0187(19) -0.0075(16) 0.0036(17)
C72 0.040(2) 0.066(3) 0.0332(18) -0.0039(18) -0.0042(16) 0.0091(19)
C73 0.0369(18) 0.046(2) 0.0355(18) -0.0013(16) -0.0012(15) 0.0072(16)
C74 0.0265(15) 0.0318(15) 0.0283(15) -0.0046(13) 0.0007(12) -0.0024(13)
C75 0.0327(17) 0.0305(15) 0.0343(16) -0.0035(14) 0.0016(13) 0.0016(13)
C76 0.0393(18) 0.0343(16) 0.0342(17) 0.0000(14) 0.0000(15) -0.0017(15)
C77 0.0404(19) 0.048(2) 0.0300(17) -0.0046(16) 0.0081(14) -0.0025(17)
C78 0.038(2) 0.050(2) 0.045(2) -0.0091(18) 0.0085(16) 0.0113(18)
C79 0.0340(18) 0.0376(18) 0.0402(19) 0.0001(16) -0.0034(15) 0.0059(15)

loop_
_atom_type_symbol
_atom_type_description
_atom_type_scat_dispersion_real
_atom_type_scat_dispersion_imag
_atom_type_scat_source
C C 0.0181 0.0091 'International Tables Vol C Tables 4.2.6.8 and 6.1.1.4'
H H 0.0000 0.0000 'International Tables Vol C Tables 4.2.6.8 and 6.1.1.4'
N N 0.0311 0.0180 'International Tables Vol C Tables 4.2.6.8 and 6.1.1.4'
P P 0.2955 0.4335 'International Tables Vol C Tables 4.2.6.8 and 6.1.1.4'

loop_
_geom_angle_atom_site_label_1
_geom_angle_atom_site_label_2
_geom_angle_atom_site_label_3
_geom_angle
C28 P1 C1 105.16(14)
C34 P1 C1 112.38(14)
C34 P1 C28 102.71(14)
C1 N1 C4 110.1(2)
C7 N1 C1 119.9(2)
C7 N1 C4 117.6(2)
P1 C1 H1 104.6
N1 C1 P1 122.5(2)
N1 C1 H1 104.6
N1 C1 C2 106.1(2)
C2 C1 P1 112.9(2)
C2 C1 H1 104.6
C1 C2 C23 116.7(3)
C3 C2 C1 99.6(2)
C3 C2 C19 107.9(3)
C3 C2 C23 108.8(3)
C19 C2 C1 116.0(3)
C19 C2 C23 107.2(3)
C2 C3 H3A 110.1
C2 C3 H3B 110.1
H3A C3 H3B 108.4
C4 C3 C2 107.9(3)
C4 C3 H3A 110.1
C4 C3 H3B 110.1
N1 C4 C3 103.0(2)
N1 C4 C5 111.9(3)
N1 C4 C6 113.3(3)
C3 C4 C5 112.3(3)
C6 C4 C3 110.3(3)
C6 C4 C5 106.3(3)
C4 C5 H5A 109.5
C4 C5 H5B 109.5
C4 C5 H5C 109.5
H5A C5 H5B 109.5
H5A C5 H5C 109.5
H5B C5 H5C 109.5
C4 C6 H6A 109.5
C4 C6 H6B 109.5
C4 C6 H6C 109.5
H6A C6 H6B 109.5
H6A C6 H6C 109.5
H6B C6 H6C 109.5
C8 C7 N1 118.5(3)
C8 C7 C12 118.3(3)
C12 C7 N1 123.1(3)
C7 C8 C13 123.9(3)
C9 C8 C7 120.0(3)
C9 C8 C13 116.1(3)
C8 C9 H9 119.2
C10 C9 C8 121.6(3)
C10 C9 H9 119.2
C9 C10 H10 120.6
C9 C10 C11 118.8(3)
C11 C10 H10 120.6
C10 C11 H11 119.0
C10 C11 C12 121.9(4)
C12 C11 H11 119.0
C7 C12 C16 125.3(3)
C11 C12 C7 119.3(3)
C11 C12 C16 115.3(3)
C8 C13 H13 107.8
C8 C13 C14 111.3(3)
C8 C13 C15 112.6(3)
C14 C13 H13 107.8
C15 C13 H13 107.8
C15 C13 C14 109.4(3)
C13 C14 H14A 109.5
C13 C14 H14B 109.5
C13 C14 H14C 109.5
H14A C14 H14B 109.5
H14A C14 H14C 109.5
H14B C14 H14C 109.5
C13 C15 H15A 109.5
C13 C15 H15B 109.5
C13 C15 H15C 109.5
H15A C15 H15B 109.5
H15A C15 H15C 109.5
H15B C15 H15C 109.5
C12 C16 H16 108.3
C12 C16 C17 112.7(3)
C12 C16 C18 110.2(3)
C17 C16 H16 108.3
C17 C16 C18 109.1(3)
C18 C16 H16 108.3
C16 C17 H17A 109.5
C16 C17 H17B 109.5
C16 C17 H17C 109.5
H17A C17 H17B 109.5
H17A C17 H17C 109.5
H17B C17 H17C 109.5
C16 C18 H18A 109.5
C16 C18 H18B 109.5
C16 C18 H18C 109.5
H18A C18 H18B 109.5
H18A C18 H18C 109.5
H18B C18 H18C 109.5
C2 C19 H19A 107.7
C2 C19 H19B 107.7
H19A C19 H19B 107.1
C20 C19 C2 118.6(3)
C20 C19 H19A 107.7
C20 C19 H19B 107.7
C19 C20 H20 108.5
C21 C20 C19 109.9(3)
C21 C20 H20 108.5
C21 C20 C27 112.7(3)
C27 C20 C19 108.7(3)
C27 C20 H20 108.5
C20 C21 H21A 109.5
C20 C21 H21B 109.5
C20 C21 C22 110.7(3)
H21A C21 H21B 108.1
C22 C21 H21A 109.5
C22 C21 H21B 109.5
C21 C22 H22A 109.2
C21 C22 H22B 109.2
C21 C22 C23 112.1(3)
H22A C22 H22B 107.9
C23 C22 H22A 109.2
C23 C22 H22B 109.2
C2 C23 H23 104.5
C22 C23 C2 113.6(3)
C22 C23 H23 104.5
C22 C23 C24 110.5(3)
C24 C23 C2 117.8(3)
C24 C23 H23 104.5
C23 C24 H24 107.6
C25 C24 C23 109.8(3)
C25 C24 H24 107.6
C26 C24 C23 115.1(3)
C26 C24 H24 107.6
C26 C24 C25 108.8(3)
C24 C25 H25A 109.5
C24 C25 H25B 109.5
C24 C25 H25C 109.5
H25A C25 H25B 109.5
H25A C25 H25C 109.5
H25B C25 H25C 109.5
C24 C26 H26A 109.5
C24 C26 H26B 109.5
C24 C26 H26C 109.5
H26A C26 H26B 109.5
H26A C26 H26C 109.5
H26B C26 H26C 109.5
C20 C27 H27A 109.5
C20 C27 H27B 109.5
C20 C27 H27C 109.5
H27A C27 H27B 109.5
H27A C27 H27C 109.5
H27B C27 H27C 109.5
C29 C28 P1 126.0(3)
C32 C28 P1 115.9(3)
C32 C28 C29 118.1(3)
C28 C29 H29 119.6
C30 C29 C28 120.7(3)
C30 C29 H29 119.6
C29 C30 H30 119.8
C29 C30 C31 120.3(3)
C31 C30 H30 119.8
C30 C31 H31 120.2
C33 C31 C30 119.5(3)
C33 C31 H31 120.2
C28 C32 H32 119.3
C33 C32 C28 121.4(3)
C33 C32 H32 119.3
C31 C33 H33 120.1
C32 C33 C31 119.8(3)
C32 C33 H33 120.1
C35 C34 P1 125.7(3)
C35 C34 C39 118.1(3)
C39 C34 P1 115.7(3)
C34 C35 H35 119.5
C34 C35 C36 121.0(3)
C36 C35 H35 119.5
C35 C36 H36 119.9
C37 C36 C35 120.3(4)
C37 C36 H36 119.9
C36 C37 H37 120.2
C36 C37 C38 119.5(4)
C38 C37 H37 120.2
C37 C38 H38 120.1
C39 C38 C37 119.9(4)
C39 C38 H38 120.1
C34 C39 H39 119.4
C38 C39 C34 121.3(4)
C38 C39 H39 119.4
C68 P2 C40 105.46(14)
C74 P2 C40 111.41(15)
C74 P2 C68 100.85(15)
C40 N2 C43 110.0(2)
C46 N2 C40 118.3(3)
C46 N2 C43 118.3(2)
P2 C40 H40 104.6
N2 C40 P2 122.5(2)
N2 C40 H40 104.6
N2 C40 C58 105.8(2)
C58 C40 P2 113.1(2)
C58 C40 H40 104.6
H42A C42 H42B 108.4
C43 C42 H42A 110.1
C43 C42 H42B 110.1
C43 C42 C58 108.2(3)
C58 C42 H42A 110.1
C58 C42 H42B 110.1
N2 C43 C42 102.7(2)
N2 C43 C44 112.3(3)
N2 C43 C45 113.3(3)
C42 C43 C44 111.0(3)
C45 C43 C42 110.5(3)
C45 C43 C44 107.1(3)
C43 C44 H44A 109.5
C43 C44 H44B 109.5
C43 C44 H44C 109.5
H44A C44 H44B 109.5
H44A C44 H44C 109.5
H44B C44 H44C 109.5
C43 C45 H45A 109.5
C43 C45 H45B 109.5
C43 C45 H45C 109.5
H45A C45 H45B 109.5
H45A C45 H45C 109.5
H45B C45 H45C 109.5
C47 C46 N2 119.2(3)
C51 C46 N2 122.9(3)
C51 C46 C47 117.8(3)
C46 C47 C55 124.1(3)
C48 C47 C46 119.7(3)
C48 C47 C55 116.1(3)
C47 C48 H48 119.1
C49 C48 C47 121.9(3)
C49 C48 H48 119.1
C48 C49 H49 120.8
C48 C49 C50 118.4(3)
C50 C49 H49 120.8
C49 C50 H50 118.9
C49 C50 C51 122.1(4)
C51 C50 H50 118.9
C46 C51 C52 125.7(3)
C50 C51 C46 119.4(3)
C50 C51 C52 114.7(3)
C51 C52 H52 108.1
C51 C52 C54 110.9(3)
C53 C52 C51 112.4(3)
C53 C52 H52 108.1
C53 C52 C54 109.2(3)
C54 C52 H52 108.1
C52 C53 H53A 109.5
C52 C53 H53B 109.5
C52 C53 H53C 109.5
H53A C53 H53B 109.5
H53A C53 H53C 109.5
H53B C53 H53C 109.5
C52 C54 H54A 109.5
C52 C54 H54B 109.5
C52 C54 H54C 109.5
H54A C54 H54B 109.5
H54A C54 H54C 109.5
H54B C54 H54C 109.5
C47 C55 H55 108.4
C47 C55 C56 113.2(3)
C47 C55 C57 109.4(3)
C56 C55 H55 108.4
C57 C55 H55 108.4
C57 C55 C56 109.0(3)
C55 C56 H56A 109.5
C55 C56 H56B 109.5
C55 C56 H56C 109.5
H56A C56 H56B 109.5
H56A C56 H56C 109.5
H56B C56 H56C 109.5
C55 C57 H57A 109.5
C55 C57 H57B 109.5
C55 C57 H57C 109.5
H57A C57 H57B 109.5
H57A C57 H57C 109.5
H57B C57 H57C 109.5
C40 C58 C63 117.3(3)
C42 C58 C40 99.5(2)
C42 C58 C59 109.0(3)
C42 C58 C63 106.6(3)
C59 C58 C40 114.5(3)
C59 C58 C63 109.0(3)
C58 C59 H59A 107.8
C58 C59 H59B 107.8
H59A C59 H59B 107.1
C60 C59 C58 118.2(3)
C60 C59 H59A 107.8
C60 C59 H59B 107.8
C59 C60 H60 108.2
C61 C60 C59 109.8(3)
C61 C60 H60 108.2
C61 C60 C64 112.9(3)
C64 C60 C59 109.3(3)
C64 C60 H60 108.2
C60 C61 H61A 109.8
C60 C61 H61B 109.8
C60 C61 C62 109.5(3)
H61A C61 H61B 108.2
C62 C61 H61A 109.8
C62 C61 H61B 109.8
C61 C62 H62A 109.3
C61 C62 H62B 109.3
C61 C62 C63 111.4(3)
H62A C62 H62B 108.0
C63 C62 H62A 109.3
C63 C62 H62B 109.3
C58 C63 H63 104.0
C62 C63 C58 114.7(3)
C62 C63 H63 104.0
C62 C63 C65 112.1(3)
C65 C63 C58 116.2(3)
C65 C63 H63 104.0
C60 C64 H64A 109.5
C60 C64 H64B 109.5
C60 C64 H64C 109.5
H64A C64 H64B 109.5
H64A C64 H64C 109.5
H64B C64 H64C 109.5
C63 C65 H65 107.4
C66 C65 C63 109.9(3)
C66 C65 H65 107.4
C66 C65 C67 109.8(3)
C67 C65 C63 114.7(3)
C67 C65 H65 107.4
C65 C66 H66A 109.5
C65 C66 H66B 109.5
C65 C66 H66C 109.5
H66A C66 H66B 109.5
H66A C66 H66C 109.5
H66B C66 H66C 109.5
C65 C67 H67A 109.5
C65 C67 H67B 109.5
C65 C67 H67C 109.5
H67A C67 H67B 109.5
H67A C67 H67C 109.5
H67B C67 H67C 109.5
C69 C68 P2 123.7(3)
C73 C68 P2 117.6(3)
C73 C68 C69 118.6(3)
C68 C69 H69 119.9
C70 C69 C68 120.2(4)
C70 C69 H69 119.9
C69 C70 H70 119.7
C71 C70 C69 120.7(4)
C71 C70 H70 119.7
C70 C71 H71 120.1
C72 C71 C70 119.7(4)
C72 C71 H71 120.1
C71 C72 H72 120.0
C71 C72 C73 119.9(4)
C73 C72 H72 120.0
C68 C73 C72 120.8(4)
C68 C73 H73 119.6
C72 C73 H73 119.6
C75 C74 P2 125.4(3)
C75 C74 C79 118.7(3)
C79 C74 P2 115.9(3)
C74 C75 H75 119.8
C74 C75 C76 120.5(3)
C76 C75 H75 119.8
C75 C76 H76 119.6
C77 C76 C75 120.8(3)
C77 C76 H76 119.6
C76 C77 H77 120.5
C76 C77 C78 119.0(3)
C78 C77 H77 120.5
C77 C78 H78 119.8
C79 C78 C77 120.4(3)
C79 C78 H78 119.8
C74 C79 H79 119.7
C78 C79 C74 120.6(3)
C78 C79 H79 119.7

loop_
_geom_bond_atom_site_label_1
_geom_bond_atom_site_label_2
_geom_bond_distance
P1 C1 1.897(3)
P1 C28 1.840(3)
P1 C34 1.833(3)
N1 C1 1.495(4)
N1 C4 1.513(4)
N1 C7 1.451(4)
C1 H1 1.0000
C1 C2 1.568(4)
C2 C3 1.544(4)
C2 C19 1.552(5)
C2 C23 1.568(4)
C3 H3A 0.9900
C3 H3B 0.9900
C3 C4 1.530(4)
C4 C5 1.543(5)
C4 C6 1.529(5)
C5 H5A 0.9800
C5 H5B 0.9800
C5 H5C 0.9800
C6 H6A 0.9800
C6 H6B 0.9800
C6 H6C 0.9800
C7 C8 1.411(5)
C7 C12 1.417(5)
C8 C9 1.400(5)
C8 C13 1.524(5)
C9 H9 0.9500
C9 C10 1.372(6)
C10 H10 0.9500
C10 C11 1.384(6)
C11 H11 0.9500
C11 C12 1.399(5)
C12 C16 1.532(5)
C13 H13 1.0000
C13 C14 1.546(5)
C13 C15 1.532(5)
C14 H14A 0.9800
C14 H14B 0.9800
C14 H14C 0.9800
C15 H15A 0.9800
C15 H15B 0.9800
C15 H15C 0.9800
C16 H16 1.0000
C16 C17 1.539(5)
C16 C18 1.539(5)
C17 H17A 0.9800
C17 H17B 0.9800
C17 H17C 0.9800
C18 H18A 0.9800
C18 H18B 0.9800
C18 H18C 0.9800
C19 H19A 0.9900
C19 H19B 0.9900
C19 C20 1.534(5)
C20 H20 1.0000
C20 C21 1.519(5)
C20 C27 1.522(5)
C21 H21A 0.9900
C21 H21B 0.9900
C21 C22 1.519(5)
C22 H22A 0.9900
C22 H22B 0.9900
C22 C23 1.548(5)
C23 H23 1.0000
C23 C24 1.549(5)
C24 H24 1.0000
C24 C25 1.529(5)
C24 C26 1.528(5)
C25 H25A 0.9800
C25 H25B 0.9800
C25 H25C 0.9800
C26 H26A 0.9800
C26 H26B 0.9800
C26 H26C 0.9800
C27 H27A 0.9800
C27 H27B 0.9800
C27 H27C 0.9800
C28 C29 1.397(5)
C28 C32 1.389(5)
C29 H29 0.9500
C29 C30 1.380(5)
C30 H30 0.9500
C30 C31 1.389(6)
C31 H31 0.9500
C31 C33 1.384(6)
C32 H32 0.9500
C32 C33 1.384(5)
C33 H33 0.9500
C34 C35 1.383(5)
C34 C39 1.385(5)
C35 H35 0.9500
C35 C36 1.388(5)
C36 H36 0.9500
C36 C37 1.373(6)
C37 H37 0.9500
C37 C38 1.384(7)
C38 H38 0.9500
C38 C39 1.384(6)
C39 H39 0.9500
P2 C40 1.895(3)
P2 C68 1.848(3)
P2 C74 1.839(3)
N2 C40 1.500(4)
N2 C43 1.517(4)
N2 C46 1.451(4)
C40 H40 1.0000
C40 C58 1.565(4)
C42 H42A 0.9900
C42 H42B 0.9900
C42 C43 1.536(4)
C42 C58 1.541(4)
C43 C44 1.539(5)
C43 C45 1.527(5)
C44 H44A 0.9800
C44 H44B 0.9800
C44 H44C 0.9800
C45 H45A 0.9800
C45 H45B 0.9800
C45 H45C 0.9800
C46 C47 1.420(5)
C46 C51 1.416(5)
C47 C48 1.399(5)
C47 C55 1.523(5)
C48 H48 0.9500
C48 C49 1.375(5)
C49 H49 0.9500
C49 C50 1.378(6)
C50 H50 0.9500
C50 C51 1.396(5)
C51 C52 1.534(5)
C52 H52 1.0000
C52 C53 1.531(5)
C52 C54 1.535(5)
C53 H53A 0.9800
C53 H53B 0.9800
C53 H53C 0.9800
C54 H54A 0.9800
C54 H54B 0.9800
C54 H54C 0.9800
C55 H55 1.0000
C55 C56 1.537(5)
C55 C57 1.534(5)
C56 H56A 0.9800
C56 H56B 0.9800
C56 H56C 0.9800
C57 H57A 0.9800
C57 H57B 0.9800
C57 H57C 0.9800
C58 C59 1.556(4)
C58 C63 1.569(4)
C59 H59A 0.9900
C59 H59B 0.9900
C59 C60 1.533(5)
C60 H60 1.0000
C60 C61 1.522(5)
C60 C64 1.525(5)
C61 H61A 0.9900
C61 H61B 0.9900
C61 C62 1.523(5)
C62 H62A 0.9900
C62 H62B 0.9900
C62 C63 1.542(4)
C63 H63 1.0000
C63 C65 1.555(5)
C64 H64A 0.9800
C64 H64B 0.9800
C64 H64C 0.9800
C65 H65 1.0000
C65 C66 1.531(5)
C65 C67 1.537(6)
C66 H66A 0.9800
C66 H66B 0.9800
C66 H66C 0.9800
C67 H67A 0.9800
C67 H67B 0.9800
C67 H67C 0.9800
C68 C69 1.397(5)
C68 C73 1.386(5)
C69 H69 0.9500
C69 C70 1.384(5)
C70 H70 0.9500
C70 C71 1.381(6)
C71 H71 0.9500
C71 C72 1.378(7)
C72 H72 0.9500
C72 C73 1.394(6)
C73 H73 0.9500
C74 C75 1.387(5)
C74 C79 1.393(5)
C75 H75 0.9500
C75 C76 1.390(5)
C76 H76 0.9500
C76 C77 1.374(5)
C77 H77 0.9500
C77 C78 1.394(6)
C78 H78 0.9500
C78 C79 1.380(6)
C79 H79 0.9500
